data_2022625
loop_
_publ_author_name
'Kochel, Andrzej'
'Ho\/ly\'nska, Ma\/lgorzata'
'Twar\'og, Kamil'
'Jezierska, Aneta'
'Panek, Jaros\/law J.'
'Wojaczy\'nski, Jacek'

_publ_section_title
;
 A new mixed-valence Cu^I^/Cu^II^ three-dimensional coordination polymer
 constructed with an <i>N</i>,<i>O</i>-donor ligand generated <i>via</i>
 solvothermal synthesis: structural features and magnetic properties
;
_journal_coeditor_code DG3031
_journal_issue 7
_journal_name_full 'Acta Crystallographica Section C'
_journal_page_first
;
;
_journal_paper_doi 10.1107/S2053229622005812
_journal_volume 78
_journal_year 2022
_chemical_formula_iupac '[Cu3 (C14 H8 N3 O2)2 (H2 O)2] (B F4)2'
_chemical_formula_moiety 'C28 H20 Cu3 N6 O6 2+, 2(B F4 -)'
_chemical_formula_sum 'C28 H20 B2 Cu3 F8 N6 O6'
_chemical_formula_weight 900.74
_chemical_name_systematic
'Poly[[diaquabis[\m~4~-2-(pyrazin-2-yl)quinoline-4-carboxylato]dicopper(I)copper(II)] bis(tetrafluoridoborate)]'
_space_group_crystal_system orthorhombic
_space_group_IT_number 60
_space_group_name_Hall '-P 2n 2ab'
_space_group_name_H-M_alt 'P b c n'
_atom_sites_solution_hydrogens mixed
_audit_creation_method SHELXL-2016/6
_cell_angle_alpha 90
_cell_angle_beta 90
_cell_angle_gamma 90
_cell_formula_units_Z 4
_cell_length_a 21.9637(8)
_cell_length_b 12.4106(3)
_cell_length_c 11.5844(4)
_cell_measurement_reflns_used 2839
_cell_measurement_temperature 100(2)
_cell_measurement_theta_max 67.447
_cell_measurement_theta_min 4.025
_cell_volume 3157.71(18)
_computing_cell_refinement
;
CrysAlis PRO (Rigaku OD, 2015)
;
_computing_data_collection
;
CrysAlis PRO (Rigaku OD, 2015)
;
_computing_data_reduction
;
CrysAlis PRO (Rigaku OD, 2015)
;
_computing_publication_material
;
SHELXL2016 (Sheldrick, 2015<i>b</i>)
;
_computing_structure_refinement
;
SHELXL2016 (Sheldrick, 2015<i>b</i>)
;
_computing_structure_solution
;
SHELXT2014 (Sheldrick, 2015<i>a</i>)
;
_diffrn_ambient_temperature 100(2)
_diffrn_measured_fraction_theta_full 0.997
_diffrn_measured_fraction_theta_max 0.997
_diffrn_measurement_device_type 'Rigaku Xcalibur Gemini Ultra'
_diffrn_measurement_method CCD
_diffrn_radiation_type CuK\a
_diffrn_radiation_wavelength 1.54178
_diffrn_reflns_av_R_equivalents 0.0323
_diffrn_reflns_av_unetI/netI 0.0225
_diffrn_reflns_limit_h_max 26
_diffrn_reflns_limit_h_min -26
_diffrn_reflns_limit_k_max 14
_diffrn_reflns_limit_k_min -14
_diffrn_reflns_limit_l_max 13
_diffrn_reflns_limit_l_min -11
_diffrn_reflns_number 13656
_diffrn_reflns_theta_full 67.447
_diffrn_reflns_theta_max 67.447
_diffrn_reflns_theta_min 4.025
_exptl_absorpt_coefficient_mu 3.277
_exptl_absorpt_correction_T_max 0.970
_exptl_absorpt_correction_T_min 0.897
_exptl_absorpt_correction_type analytical
_exptl_absorpt_process_details
;
(CrysAlis PRO; Rigaku OD, 2015)
;
_exptl_crystal_colour 'light green'
_exptl_crystal_density_diffrn 1.895
_exptl_crystal_description prism
_exptl_crystal_F_000 1788
_exptl_crystal_size_max 0.200
_exptl_crystal_size_mid 0.200
_exptl_crystal_size_min 0.190
_refine_diff_density_max 0.452
_refine_diff_density_min -0.596
_refine_ls_extinction_method none
_refine_ls_goodness_of_fit_ref 1.035
_refine_ls_hydrogen_treatment mixed
_refine_ls_matrix_type full
_refine_ls_number_parameters 256
_refine_ls_number_reflns 2839
_refine_ls_number_restraints 51
_refine_ls_restrained_S_all 1.070
_refine_ls_R_factor_all 0.0357
_refine_ls_R_factor_gt 0.0316
_refine_ls_shift/su_max 0.001
_refine_ls_shift/su_mean 0.000
_refine_ls_structure_factor_coef Fsqd
_refine_ls_weighting_details 'w=1/[\s^2^(Fo^2^)+(0.0550P)^2^+2.3063P] where P=(Fo^2^+2Fc^2^)/3'
_refine_ls_weighting_scheme calc
_refine_ls_wR_factor_gt 0.0840
_refine_ls_wR_factor_ref 0.0880
_reflns_number_gt 2565
_reflns_number_total 2839
_reflns_threshold_expression 'I > 2\s(I)'
_cod_data_source_file dg3031sup1.cif
_cod_data_source_block I
_cod_database_code 2022625
_shelx_space_group_comment
;
The symmetry employed for this shelxl refinement is uniquely defined
by the following loop, which should always be used as a source of
symmetry information in preference to the above space-group names.
They are only intended as comments.
;
_shelx_estimated_absorpt_t_min 0.560
_shelx_estimated_absorpt_t_max 0.575

loop_
_space_group_symop_operation_xyz
'x, y, z'
'-x+1/2, -y+1/2, z+1/2'
'x+1/2, -y+1/2, -z'
'-x, y, -z+1/2'
'-x, -y, -z'
'x-1/2, y-1/2, -z-1/2'
'-x-1/2, y-1/2, z'
'x, -y, z-1/2'

loop_
_atom_site_type_symbol
_atom_site_label
_atom_site_fract_x
_atom_site_fract_y
_atom_site_fract_z
_atom_site_U_iso_or_equiv
_atom_site_adp_type
_atom_site_calc_flag
_atom_site_occupancy
_atom_site_disorder_assembly
_atom_site_disorder_group
Cu Cu1 0.000000 0.74536(3) -0.250000 0.01528(14) Uani d 1 . .
Cu Cu2 0.19245(2) 0.65799(2) -0.23617(3) 0.01571(13) Uani d 1 . .
O O1 0.10315(7) 0.69880(12) -0.17283(13) 0.0181(3) Uani d 1 . .
O O2 0.01259(7) 0.63081(13) -0.13388(14) 0.0204(3) Uani d 1 . .
O O3W 0.00091(7) 0.85819(14) -0.36894(15) 0.0221(4) Uani d 1 . .
H H1W -0.031223 0.878391 -0.403625 0.047(10) Uiso d 1 . .
H H2W 0.019334 0.916484 -0.352749 0.048(10) Uiso d 1 . .
N N1 0.15991(8) 0.41714(14) 0.11511(15) 0.0154(4) Uani d 1 . .
N N2 0.22414(8) 0.49183(14) 0.29452(16) 0.0155(4) Uani d 1 . .
N N3 0.27101(9) 0.70098(14) 0.28718(16) 0.0163(4) Uani d 1 . .
C C1 0.09924(9) 0.55395(17) -0.04000(19) 0.0163(4) Uani d 1 . .
C C2 0.13321(10) 0.59515(17) 0.04871(19) 0.0168(4) Uani d 1 . .
H H2 0.136147 0.670830 0.059720 0.020 Uiso calc 1 . .
C C3 0.16378(10) 0.52364(17) 0.12356(18) 0.0154(4) Uani d 1 . .
C C4 0.12735(9) 0.37494(17) 0.02503(18) 0.0165(4) Uani d 1 . .
C C5 0.12736(11) 0.26115(17) 0.0108(2) 0.0204(5) Uani d 1 . .
H H5 0.146516 0.216513 0.066641 0.024 Uiso calc 1 . .
C C6 0.09978(10) 0.21597(19) -0.0834(2) 0.0218(5) Uani d 1 . .
H H6 0.100427 0.139997 -0.093291 0.026 Uiso calc 1 . .
C C7 0.07027(11) 0.28172(19) -0.1661(2) 0.0223(5) Uani d 1 . .
H H7 0.051960 0.249556 -0.231958 0.027 Uiso calc 1 . .
C C8 0.06788(10) 0.39095(19) -0.1522(2) 0.0198(5) Uani d 1 . .
H H8 0.046994 0.433918 -0.207372 0.024 Uiso calc 1 . .
C C9 0.09622(10) 0.44048(17) -0.05653(19) 0.0170(4) Uani d 1 . .
C C10 0.06988(10) 0.63278(17) -0.12175(18) 0.0157(4) Uani d 1 . .
C C11 0.20558(10) 0.56378(17) 0.21402(18) 0.0152(4) Uani d 1 . .
C C12 0.22827(10) 0.66791(16) 0.21289(19) 0.0159(4) Uani d 1 . .
H H12 0.212987 0.717484 0.157531 0.019 Uiso calc 1 . .
C C13 0.28982(10) 0.62874(18) 0.36614(19) 0.0179(4) Uani d 1 . .
H H13 0.320250 0.648854 0.420292 0.021 Uiso calc 1 . .
C C14 0.26566(10) 0.52536(17) 0.37010(19) 0.0177(4) Uani d 1 . .
H H14 0.279167 0.477184 0.428457 0.021 Uiso calc 1 . .
F F1 0.07315(7) 0.02535(12) 0.69342(13) 0.0344(4) Uani d 1 . .
F F2A 0.16332(7) -0.02487(12) 0.61020(14) 0.0285(4) Uani d 0.933(4) A 1
F F3A 0.14104(8) 0.15184(12) 0.63147(15) 0.0309(5) Uani d 0.933(4) A 1
F F4A 0.08928(7) 0.05038(13) 0.50054(13) 0.0319(5) Uani d 0.933(4) A 1
F F2B 0.0863(9) 0.1354(16) 0.5440(17) 0.047(8) Uiso d 0.067(4) A 2
F F3B 0.1331(12) -0.0271(15) 0.543(2) 0.074(11) Uiso d 0.067(4) A 2
F F4B 0.1640(10) 0.107(2) 0.6651(19) 0.096(15) Uiso d 0.070(4) A 2
B B1 0.11668(12) 0.0520(2) 0.6110(2) 0.0211(5) Uani d 1 . .

loop_
_atom_site_aniso_label
_atom_site_aniso_U_11
_atom_site_aniso_U_22
_atom_site_aniso_U_33
_atom_site_aniso_U_12
_atom_site_aniso_U_13
_atom_site_aniso_U_23
Cu1 0.0180(3) 0.0088(2) 0.0191(2) 0.000 -0.00242(17) 0.000
Cu2 0.0191(2) 0.00685(19) 0.0212(2) -0.00066(12) 0.00091(12) -0.00235(11)
O1 0.0192(7) 0.0120(8) 0.0230(8) 0.0007(6) 0.0021(6) 0.0032(6)
O2 0.0186(7) 0.0163(8) 0.0262(8) -0.0007(6) -0.0029(6) 0.0052(6)
O3W 0.0253(9) 0.0155(8) 0.0255(8) -0.0033(7) -0.0037(7) 0.0041(6)
N1 0.0190(9) 0.0098(8) 0.0173(8) -0.0007(7) -0.0004(7) 0.0009(7)
N2 0.0176(8) 0.0099(8) 0.0190(9) 0.0010(7) 0.0004(7) 0.0024(7)
N3 0.0191(9) 0.0102(9) 0.0196(9) 0.0004(7) -0.0004(7) 0.0014(7)
C1 0.0163(10) 0.0125(11) 0.0200(11) 0.0010(8) 0.0023(8) 0.0008(8)
C2 0.0193(10) 0.0075(9) 0.0234(11) 0.0000(8) -0.0002(9) 0.0010(8)
C3 0.0168(10) 0.0103(10) 0.0192(10) -0.0002(8) 0.0018(8) 0.0008(8)
C4 0.0174(10) 0.0132(10) 0.0190(10) -0.0011(8) 0.0025(8) 0.0009(8)
C5 0.0257(11) 0.0107(10) 0.0248(11) 0.0005(9) -0.0006(10) 0.0012(9)
C6 0.0257(12) 0.0124(10) 0.0272(12) -0.0007(9) -0.0002(9) -0.0033(9)
C7 0.0242(11) 0.0197(11) 0.0229(11) -0.0007(10) -0.0015(9) -0.0044(10)
C8 0.0197(10) 0.0177(11) 0.0219(11) 0.0008(9) 0.0000(9) 0.0014(9)
C9 0.0171(10) 0.0129(11) 0.0209(11) -0.0009(8) 0.0018(8) 0.0003(9)
C10 0.0198(10) 0.0102(10) 0.0170(10) 0.0025(9) 0.0002(8) -0.0027(8)
C11 0.0189(10) 0.0096(10) 0.0173(10) 0.0018(8) 0.0024(8) 0.0008(8)
C12 0.0201(11) 0.0084(10) 0.0192(10) 0.0019(8) -0.0011(9) 0.0027(8)
C13 0.0208(10) 0.0139(10) 0.0190(10) -0.0012(9) -0.0019(9) 0.0015(9)
C14 0.0226(11) 0.0120(10) 0.0186(10) 0.0011(9) -0.0019(9) 0.0029(8)
F1 0.0392(9) 0.0310(8) 0.0331(8) -0.0154(7) 0.0104(7) -0.0038(7)
F2A 0.0349(9) 0.0179(8) 0.0326(9) 0.0038(6) -0.0038(7) -0.0018(6)
F3A 0.0363(9) 0.0143(8) 0.0421(10) -0.0089(7) 0.0076(7) -0.0053(7)
F4A 0.0340(8) 0.0332(10) 0.0284(9) -0.0005(7) -0.0082(7) 0.0043(7)
B1 0.0249(13) 0.0150(12) 0.0235(13) -0.0036(10) -0.0012(10) 0.0009(10)

loop_
_atom_type_symbol
_atom_type_description
_atom_type_scat_dispersion_real
_atom_type_scat_dispersion_imag
_atom_type_scat_source
C C 0.0181 0.0091 'International Tables Vol C Tables 4.2.6.8 and 6.1.1.4'
H H 0.0000 0.0000 'International Tables Vol C Tables 4.2.6.8 and 6.1.1.4'
Cu Cu -1.9646 0.5888 'International Tables Vol C Tables 4.2.6.8 and 6.1.1.4'
N N 0.0311 0.0180 'International Tables Vol C Tables 4.2.6.8 and 6.1.1.4'
O O 0.0492 0.0322 'International Tables Vol C Tables 4.2.6.8 and 6.1.1.4'
B B 0.0090 0.0039 'International Tables Vol C Tables 4.2.6.8 and 6.1.1.4'
F F 0.0727 0.0534 'International Tables Vol C Tables 4.2.6.8 and 6.1.1.4'

loop_
_geom_angle_atom_site_label_1
_geom_angle_atom_site_label_2
_geom_angle_atom_site_label_3
_geom_angle_site_symmetry_1
_geom_angle_site_symmetry_3
_geom_angle
_geom_angle_publ_flag
O3W Cu1 O3W . 4_554 89.08(10) ?
O3W Cu1 O2 . 4_554 92.11(7) ?
O3W Cu1 O2 4_554 4_554 171.31(7) ?
O3W Cu1 O2 . . 171.31(7) ?
O3W Cu1 O2 4_554 . 92.11(7) ?
O2 Cu1 O2 4_554 . 88.02(10) ?
N3 Cu2 N2 2_564 8_565 131.52(8) ?
N3 Cu2 N1 2_564 8_565 131.22(8) ?
N2 Cu2 N1 8_565 8_565 81.48(7) ?
N3 Cu2 O1 2_564 . 96.70(7) ?
N2 Cu2 O1 8_565 . 118.08(6) ?
N1 Cu2 O1 8_565 . 94.27(7) ?
C10 O1 Cu2 . . 122.72(13) ?
C10 O2 Cu1 . . 101.57(13) ?
Cu1 O3W H1W . . 122.2 ?
Cu1 O3W H2W . . 117.2 ?
H1W O3W H2W . . 104.4 ?
C3 N1 C4 . . 118.06(19) ?
C3 N1 Cu2 . 8_566 111.23(14) ?
C4 N1 Cu2 . 8_566 129.62(14) ?
C14 N2 C11 . . 116.95(18) ?
C14 N2 Cu2 . 8_566 129.84(15) ?
C11 N2 Cu2 . 8_566 112.50(15) ?
C12 N3 C13 . . 116.63(19) ?
C12 N3 Cu2 . 2_565 118.44(15) ?
C13 N3 Cu2 . 2_565 124.58(15) ?
C2 C1 C9 . . 119.7(2) ?
C2 C1 C10 . . 117.55(19) ?
C9 C1 C10 . . 122.56(19) ?
C1 C2 C3 . . 119.06(19) ?
C1 C2 H2 . . 120.5 ?
C3 C2 H2 . . 120.5 ?
N1 C3 C2 . . 123.4(2) ?
N1 C3 C11 . . 115.28(19) ?
C2 C3 C11 . . 121.25(19) ?
N1 C4 C5 . . 117.9(2) ?
N1 C4 C9 . . 122.60(19) ?
C5 C4 C9 . . 119.4(2) ?
C6 C5 C4 . . 120.0(2) ?
C6 C5 H5 . . 120.0 ?
C4 C5 H5 . . 120.0 ?
C5 C6 C7 . . 120.4(2) ?
C5 C6 H6 . . 119.8 ?
C7 C6 H6 . . 119.8 ?
C8 C7 C6 . . 120.6(2) ?
C8 C7 H7 . . 119.7 ?
C6 C7 H7 . . 119.7 ?
C7 C8 C9 . . 120.5(2) ?
C7 C8 H8 . . 119.8 ?
C9 C8 H8 . . 119.8 ?
C8 C9 C4 . . 119.0(2) ?
C8 C9 C1 . . 123.8(2) ?
C4 C9 C1 . . 117.02(19) ?
O1 C10 O2 . . 122.8(2) ?
O1 C10 C1 . . 118.29(18) ?
O2 C10 C1 . . 118.85(19) ?
N2 C11 C12 . . 120.9(2) ?
N2 C11 C3 . . 116.91(19) ?
C12 C11 C3 . . 122.1(2) ?
N3 C12 C11 . . 122.2(2) ?
N3 C12 H12 . . 118.9 ?
C11 C12 H12 . . 118.9 ?
N3 C13 C14 . . 121.4(2) ?
N3 C13 H13 . . 119.3 ?
C14 C13 H13 . . 119.3 ?
N2 C14 C13 . . 121.9(2) ?
N2 C14 H14 . . 119.0 ?
C13 C14 H14 . . 119.0 ?
F3B B1 F4B . . 115.6(11) ?
F3B B1 F1 . . 115.2(10) ?
F3A B1 F1 . . 111.3(2) ?
F4B B1 F1 . . 108.6(10) ?
F3A B1 F2A . . 109.4(2) ?
F1 B1 F2A . . 110.22(19) ?
F3A B1 F4A . . 109.6(2) ?
F1 B1 F4A . . 109.0(2) ?
F2A B1 F4A . . 107.25(19) ?
F3B B1 F2B . . 109.7(10) ?
F4B B1 F2B . . 103.6(10) ?
F1 B1 F2B . . 102.7(8) ?

loop_
_geom_bond_atom_site_label_1
_geom_bond_atom_site_label_2
_geom_bond_site_symmetry_2
_geom_bond_distance
_geom_bond_publ_flag
Cu1 O3W . 1.9646(17) ?
Cu1 O3W 4_554 1.9647(17) ?
Cu1 O2 4_554 1.9766(16) ?
Cu1 O2 . 1.9766(16) ?
Cu2 N3 2_564 1.9444(18) ?
Cu2 N2 8_565 2.0169(18) ?
Cu2 N1 8_565 2.0853(18) ?
Cu2 O1 . 2.1545(15) ?
O1 C10 . 1.247(3) ?
O2 C10 . 1.266(3) ?
O3W H1W . 0.8499 ?
O3W H2W . 0.8499 ?
N1 C3 . 1.328(3) ?
N1 C4 . 1.369(3) ?
N2 C14 . 1.331(3) ?
N2 C11 . 1.354(3) ?
N3 C12 . 1.338(3) ?
N3 C13 . 1.346(3) ?
C1 C2 . 1.369(3) ?
C1 C9 . 1.423(3) ?
C1 C10 . 1.507(3) ?
C2 C3 . 1.411(3) ?
C2 H2 . 0.9500 ?
C3 C11 . 1.480(3) ?
C4 C5 . 1.422(3) ?
C4 C9 . 1.422(3) ?
C5 C6 . 1.368(3) ?
C5 H5 . 0.9500 ?
C6 C7 . 1.416(3) ?
C6 H6 . 0.9500 ?
C7 C8 . 1.366(3) ?
C7 H7 . 0.9500 ?
C8 C9 . 1.412(3) ?
C8 H8 . 0.9500 ?
C11 C12 . 1.385(3) ?
C12 H12 . 0.9500 ?
C13 C14 . 1.389(3) ?
C13 H13 . 0.9500 ?
C14 H14 . 0.9500 ?
F1 B1 . 1.391(3) ?
F2A B1 . 1.399(3) ?
F3A B1 . 1.371(3) ?
F4A B1 . 1.414(3) ?
F2B B1 . 1.455(13) ?
F3B B1 . 1.311(14) ?
F4B B1 . 1.391(14) ?

loop_
_geom_torsion_atom_site_label_1
_geom_torsion_atom_site_label_2
_geom_torsion_atom_site_label_3
_geom_torsion_atom_site_label_4
_geom_torsion_site_symmetry_1
_geom_torsion_site_symmetry_2
_geom_torsion_site_symmetry_3
_geom_torsion_site_symmetry_4
_geom_torsion
_geom_torsion_publ_flag
C9 C1 C2 C3 . . . . -1.1(3) ?
C10 C1 C2 C3 . . . . -176.94(19) ?
C4 N1 C3 C2 . . . . 3.9(3) ?
Cu2 N1 C3 C2 8_566 . . . -165.33(17) ?
C4 N1 C3 C11 . . . . -172.87(18) ?
Cu2 N1 C3 C11 8_566 . . . 17.9(2) ?
C1 C2 C3 N1 . . . . -2.3(3) ?
C1 C2 C3 C11 . . . . 174.29(19) ?
C3 N1 C4 C5 . . . . 175.0(2) ?
Cu2 N1 C4 C5 8_566 . . . -18.1(3) ?
C3 N1 C4 C9 . . . . -2.2(3) ?
Cu2 N1 C4 C9 8_566 . . . 164.73(15) ?
N1 C4 C5 C6 . . . . -174.5(2) ?
C9 C4 C5 C6 . . . . 2.7(3) ?
C4 C5 C6 C7 . . . . -1.0(3) ?
C5 C6 C7 C8 . . . . -1.2(4) ?
C6 C7 C8 C9 . . . . 1.7(3) ?
C7 C8 C9 C4 . . . . 0.1(3) ?
C7 C8 C9 C1 . . . . 175.7(2) ?
N1 C4 C9 C8 . . . . 174.8(2) ?
C5 C4 C9 C8 . . . . -2.3(3) ?
N1 C4 C9 C1 . . . . -1.0(3) ?
C5 C4 C9 C1 . . . . -178.2(2) ?
C2 C1 C9 C8 . . . . -173.0(2) ?
C10 C1 C9 C8 . . . . 2.6(3) ?
C2 C1 C9 C4 . . . . 2.6(3) ?
C10 C1 C9 C4 . . . . 178.21(19) ?
Cu2 O1 C10 O2 . . . . -143.62(17) ?
Cu2 O1 C10 C1 . . . . 37.9(3) ?
Cu1 O2 C10 O1 . . . . 2.7(2) ?
Cu1 O2 C10 C1 . . . . -178.81(16) ?
C2 C1 C10 O1 . . . . 56.8(3) ?
C9 C1 C10 O1 . . . . -118.9(2) ?
C2 C1 C10 O2 . . . . -121.8(2) ?
C9 C1 C10 O2 . . . . 62.6(3) ?
C14 N2 C11 C12 . . . . -1.3(3) ?
Cu2 N2 C11 C12 8_566 . . . -172.55(17) ?
C14 N2 C11 C3 . . . . 174.51(18) ?
Cu2 N2 C11 C3 8_566 . . . 3.2(2) ?
N1 C3 C11 N2 . . . . -14.8(3) ?
C2 C3 C11 N2 . . . . 168.4(2) ?
N1 C3 C11 C12 . . . . 160.9(2) ?
C2 C3 C11 C12 . . . . -15.9(3) ?
C13 N3 C12 C11 . . . . -2.0(3) ?
Cu2 N3 C12 C11 2_565 . . . 171.48(17) ?
N2 C11 C12 N3 . . . . 2.9(3) ?
C3 C11 C12 N3 . . . . -172.7(2) ?
C12 N3 C13 C14 . . . . -0.3(3) ?
Cu2 N3 C13 C14 2_565 . . . -173.30(16) ?
C11 N2 C14 C13 . . . . -1.0(3) ?
Cu2 N2 C14 C13 8_566 . . . 168.51(16) ?
N3 C13 C14 N2 . . . . 1.8(3) ?

_cod_database_fobs_code 2022625
